data_2236826
loop_
_publ_author_name
'Chaithanya, U.'
'Foro, Sabine'
'Gowda, B. Thimme'

_publ_section_title
;
 <i>N</i>-(3,5-Dimethylphenyl)-4-nitrobenzenesulfonamide
;
_journal_coeditor_code BT6865
_journal_issue 12
_journal_name_full 'Acta Crystallographica Section E'
_journal_page_first o3425
_journal_paper_doi 10.1107/S1600536812047502
_journal_volume 68
_journal_year 2012
_chemical_formula_iupac 'C14 H14 N2 O4 S'
_chemical_formula_moiety 'C14 H14 N2 O4 S'
_chemical_formula_sum 'C14 H14 N2 O4 S'
_chemical_formula_weight 306.33
_chemical_name_systematic
;
<i>N</i>-(3,5-Dimethylphenyl)-4-nitrobenzenesulfonamide
;
_space_group_IT_number 33
_symmetry_cell_setting orthorhombic
_symmetry_space_group_name_Hall 'P 2c -2n'
_symmetry_space_group_name_H-M 'P n a 21'
_atom_sites_solution_hydrogens geom
_atom_sites_solution_primary direct
_atom_sites_solution_secondary difmap
_audit_creation_method SHELXL-97
_cell_angle_alpha 90.00
_cell_angle_beta 90.00
_cell_angle_gamma 90.00
_cell_formula_units_Z 8
_cell_length_a 14.7080(10)
_cell_length_b 7.9410(7)
_cell_length_c 24.741(2)
_cell_measurement_reflns_used 1548
_cell_measurement_temperature 293(2)
_cell_measurement_theta_max 27.91
_cell_measurement_theta_min 2.56
_cell_volume 2889.7(4)
_computing_cell_refinement
;
CrysAlis CCD (Oxford Diffraction, 2009)
;
_computing_data_collection
;
CrysAlis CCD (Oxford Diffraction, 2009)
;
_computing_data_reduction
;
CrysAlis RED (Oxford Diffraction, 2009)
;
_computing_molecular_graphics 'PLATON (Spek, 2009)'
_computing_publication_material 'SHELXL97 (Sheldrick, 2008'
_computing_structure_refinement 'SHELXL97 (Sheldrick, 2008)'
_computing_structure_solution 'SHELXS97 (Sheldrick, 2008)'
_diffrn_ambient_temperature 293(2)
_diffrn_measured_fraction_theta_full 0.999
_diffrn_measured_fraction_theta_max 0.999
_diffrn_measurement_device_type
;
Oxford Diffraction Xcalibur diffractometer with a Sapphire CCD detector
;
_diffrn_measurement_method
;
Rotation method data acquisition using omega scans
;
_diffrn_radiation_monochromator graphite
_diffrn_radiation_source 'fine-focus sealed tube'
_diffrn_radiation_type MoK\a
_diffrn_radiation_wavelength 0.71073
_diffrn_reflns_av_R_equivalents 0.0297
_diffrn_reflns_av_sigmaI/netI 0.0487
_diffrn_reflns_limit_h_max 6
_diffrn_reflns_limit_h_min -17
_diffrn_reflns_limit_k_max 7
_diffrn_reflns_limit_k_min -9
_diffrn_reflns_limit_l_max 29
_diffrn_reflns_limit_l_min -16
_diffrn_reflns_number 6693
_diffrn_reflns_theta_full 25.35
_diffrn_reflns_theta_max 25.35
_diffrn_reflns_theta_min 2.69
_diffrn_standards_decay_% 0
_diffrn_standards_number 0
_exptl_absorpt_coefficient_mu 0.241
_exptl_absorpt_correction_T_max 0.9444
_exptl_absorpt_correction_T_min 0.9140
_exptl_absorpt_correction_type multi-scan
_exptl_absorpt_process_details '(CrysAlis RED; Oxford Diffraction, 2009)'
_exptl_crystal_colour colourless
_exptl_crystal_density_diffrn 1.408
_exptl_crystal_density_method 'not measured'
_exptl_crystal_description prism
_exptl_crystal_F_000 1280
_exptl_crystal_size_max 0.38
_exptl_crystal_size_mid 0.30
_exptl_crystal_size_min 0.24
_refine_diff_density_max 0.176
_refine_diff_density_min -0.183
_refine_ls_abs_structure_details 'Flack (1983), 1005 Friedel pairs'
_refine_ls_abs_structure_Flack 0.04(8)
_refine_ls_extinction_coef 0.0037(3)
_refine_ls_extinction_expression Fc^*^=kFc[1+0.001xFc^2^\l^3^/sin(2\q)]^-1/4^
_refine_ls_extinction_method 'SHELXL97 (Sheldrick, 2008)'
_refine_ls_goodness_of_fit_ref 1.001
_refine_ls_hydrogen_treatment mixed
_refine_ls_matrix_type full
_refine_ls_number_parameters 390
_refine_ls_number_reflns 3714
_refine_ls_number_restraints 3
_refine_ls_restrained_S_all 1.001
_refine_ls_R_factor_all 0.0689
_refine_ls_R_factor_gt 0.0389
_refine_ls_shift/su_max 0.000
_refine_ls_shift/su_mean 0.000
_refine_ls_structure_factor_coef Fsqd
_refine_ls_weighting_details 'calc w=1/[\s^2^(Fo^2^)+(0.0295P)^2^] where P=(Fo^2^+2Fc^2^)/3'
_refine_ls_weighting_scheme calc
_refine_ls_wR_factor_gt 0.0650
_refine_ls_wR_factor_ref 0.0743
_reflns_number_gt 2624
_reflns_number_total 3714
_reflns_threshold_expression >2\s(I)
_cod_data_source_file bt6865.cif
_cod_data_source_block I
_cod_database_code 2236826
_cod_database_fobs_code 2236826

loop_
_symmetry_equiv_pos_as_xyz
'x, y, z'
'-x, -y, z+1/2'
'-x+1/2, y+1/2, z+1/2'
'x+1/2, -y+1/2, z'

loop_
_atom_site_type_symbol
_atom_site_label
_atom_site_fract_x
_atom_site_fract_y
_atom_site_fract_z
_atom_site_U_iso_or_equiv
_atom_site_adp_type
_atom_site_calc_flag
_atom_site_refinement_flags
_atom_site_occupancy
_atom_site_symmetry_multiplicity
S S1 0.20029(7) 0.68335(15) 0.47849(4) 0.0495(3) Uani d . 1 1
O O1 0.2499(2) 0.8380(4) 0.48316(13) 0.0631(9) Uani d . 1 1
O O2 0.1473(2) 0.6216(4) 0.52234(12) 0.0710(10) Uani d . 1 1
O O3 0.4490(3) 0.0058(6) 0.42894(19) 0.1052(15) Uani d . 1 1
O O4 0.5359(3) 0.1925(6) 0.3950(2) 0.1156(17) Uani d . 1 1
N N1 0.1295(2) 0.7027(5) 0.42794(16) 0.0476(9) Uani d D 1 1
H H1N 0.094(2) 0.618(3) 0.4263(16) 0.057 Uiso d D 1 1
N N2 0.4666(3) 0.1511(6) 0.41830(18) 0.0681(13) Uani d . 1 1
C C1 0.2802(2) 0.5258(5) 0.46126(14) 0.0381(9) Uani d . 1 1
C C2 0.2595(3) 0.3583(5) 0.47151(17) 0.0517(11) Uani d . 1 1
H H2 0.2046 0.3295 0.4877 0.062 Uiso calc R 1 1
C C3 0.3211(3) 0.2352(5) 0.4575(2) 0.0550(16) Uani d . 1 1
H H3 0.3089 0.1223 0.4643 0.066 Uiso calc R 1 1
C C4 0.4008(3) 0.2829(6) 0.43324(19) 0.0481(12) Uani d . 1 1
C C5 0.4228(3) 0.4459(6) 0.42402(17) 0.0541(12) Uani d . 1 1
H H5 0.4784 0.4739 0.4085 0.065 Uiso calc R 1 1
C C6 0.3614(3) 0.5702(5) 0.43812(16) 0.0483(11) Uani d . 1 1
H H6 0.3751 0.6829 0.4320 0.058 Uiso calc R 1 1
C C7 0.1582(3) 0.7666(5) 0.3761(2) 0.0422(12) Uani d . 1 1
C C8 0.1593(3) 0.6614(6) 0.33197(19) 0.0492(11) Uani d . 1 1
H H8 0.1446 0.5483 0.3364 0.059 Uiso calc R 1 1
C C9 0.1817(3) 0.7198(7) 0.2813(2) 0.0553(14) Uani d . 1 1
C C10 0.2049(3) 0.8896(7) 0.2769(2) 0.0626(13) Uani d . 1 1
H H10 0.2208 0.9325 0.2432 0.075 Uiso calc R 1 1
C C11 0.2050(3) 0.9959(6) 0.3212(2) 0.0601(13) Uani d . 1 1
C C12 0.1793(3) 0.9334(5) 0.37078(18) 0.0504(11) Uani d . 1 1
H H12 0.1763 1.0045 0.4006 0.060 Uiso calc R 1 1
C C13 0.1821(3) 0.6099(7) 0.2319(2) 0.0839(17) Uani d . 1 1
H H13A 0.1218 0.6037 0.2173 0.126 Uiso calc R 1 1
H H13B 0.2024 0.4989 0.2415 0.126 Uiso calc R 1 1
H H13C 0.2225 0.6568 0.2054 0.126 Uiso calc R 1 1
C C14 0.2293(4) 1.1823(6) 0.3147(3) 0.103(2) Uani d . 1 1
H H14A 0.2189 1.2162 0.2779 0.155 Uiso calc R 1 1
H H14B 0.2921 1.1990 0.3237 0.155 Uiso calc R 1 1
H H14C 0.1920 1.2487 0.3384 0.155 Uiso calc R 1 1
S S2 -0.03497(7) 0.80910(15) 0.05640(5) 0.0475(3) Uani d . 1 1
O O5 0.01620(19) 0.6581(3) 0.05262(13) 0.0618(8) Uani d . 1 1
O O6 -0.0860(2) 0.8702(4) 0.01140(12) 0.0664(9) Uani d . 1 1
O O7 0.2958(3) 1.3138(6) 0.1386(2) 0.1138(18) Uani d . 1 1
O O8 0.2121(3) 1.4949(5) 0.09994(16) 0.0838(11) Uani d . 1 1
N N3 -0.1086(2) 0.7845(4) 0.10462(16) 0.0446(10) Uani d D 1 1
H H3N -0.142(2) 0.871(3) 0.1028(15) 0.054 Uiso d D 1 1
N N4 0.2285(3) 1.3523(6) 0.11394(18) 0.0665(12) Uani d . 1 1
C C15 0.0414(2) 0.9711(5) 0.07551(14) 0.0387(10) Uani d . 1 1
C C16 0.1215(3) 0.9299(5) 0.10135(17) 0.0530(11) Uani d . 1 1
H H16 0.1338 0.8183 0.1101 0.064 Uiso calc R 1 1
C C17 0.1833(3) 1.0543(6) 0.1142(2) 0.0571(13) Uani d . 1 1
H H17 0.2379 1.0285 0.1313 0.069 Uiso calc R 1 1
C C18 0.1616(3) 1.2180(6) 0.1009(2) 0.0440(12) Uani d . 1 1
C C19 0.0830(3) 1.2609(5) 0.0751(2) 0.0486(14) Uani d . 1 1
H H19 0.0707 1.3723 0.0661 0.058 Uiso calc R 1 1
C C20 0.0221(2) 1.1340(5) 0.06260(17) 0.0478(11) Uani d . 1 1
H H20 -0.0323 1.1600 0.0453 0.057 Uiso calc R 1 1
C C21 -0.0857(3) 0.7124(5) 0.1559(2) 0.0389(11) Uani d . 1 1
C C22 -0.0684(3) 0.5420(5) 0.16021(18) 0.0468(11) Uani d . 1 1
H H22 -0.0689 0.4750 0.1294 0.056 Uiso calc R 1 1
C C23 -0.0504(2) 0.4699(5) 0.2103(2) 0.0481(11) Uani d . 1 1
C C24 -0.0518(3) 0.5743(6) 0.2550(2) 0.0538(12) Uani d . 1 1
H H24 -0.0418 0.5267 0.2889 0.065 Uiso calc R 1 1
C C25 -0.0673(3) 0.7446(5) 0.2521(2) 0.0483(14) Uani d . 1 1
C C26 -0.0837(3) 0.8133(6) 0.2017(2) 0.0505(11) Uani d . 1 1
H H26 -0.0935 0.9285 0.1984 0.061 Uiso calc R 1 1
C C27 -0.0307(4) 0.2842(5) 0.2156(2) 0.0811(17) Uani d . 1 1
H H27A -0.0110 0.2407 0.1814 0.122 Uiso calc R 1 1
H H27B -0.0849 0.2264 0.2268 0.122 Uiso calc R 1 1
H H27C 0.0162 0.2674 0.2421 0.122 Uiso calc R 1 1
C C28 -0.0679(3) 0.8542(7) 0.30165(19) 0.0821(16) Uani d . 1 1
H H28A -0.0105 0.9109 0.3048 0.123 Uiso calc R 1 1
H H28B -0.0778 0.7856 0.3331 0.123 Uiso calc R 1 1
H H28C -0.1157 0.9359 0.2987 0.123 Uiso calc R 1 1

loop_
_atom_site_aniso_label
_atom_site_aniso_U_11
_atom_site_aniso_U_22
_atom_site_aniso_U_33
_atom_site_aniso_U_12
_atom_site_aniso_U_13
_atom_site_aniso_U_23
S1 0.0542(6) 0.0496(8) 0.0446(7) 0.0110(6) 0.0033(6) -0.0041(7)
O1 0.074(2) 0.0460(19) 0.069(2) 0.0071(18) -0.0228(18) -0.0130(19)
O2 0.077(2) 0.086(2) 0.0502(19) 0.0283(19) 0.0294(17) 0.0126(18)
O3 0.102(3) 0.062(2) 0.151(4) 0.034(3) 0.006(3) -0.027(3)
O4 0.077(3) 0.117(3) 0.153(5) 0.029(3) 0.042(3) -0.034(3)
N1 0.037(2) 0.046(2) 0.060(3) -0.0075(18) 0.0004(18) 0.003(2)
N2 0.065(3) 0.067(3) 0.072(3) 0.019(3) -0.007(2) -0.022(3)
C1 0.042(2) 0.036(2) 0.036(2) 0.003(2) 0.0014(18) 0.0015(19)
C2 0.044(2) 0.047(3) 0.064(3) 0.000(2) 0.005(2) 0.005(2)
C3 0.054(3) 0.034(3) 0.078(5) 0.002(2) -0.008(3) 0.000(2)
C4 0.047(3) 0.052(3) 0.046(3) 0.018(3) 0.000(2) -0.011(2)
C5 0.049(3) 0.059(3) 0.054(3) -0.003(3) 0.010(2) 0.007(3)
C6 0.054(3) 0.041(3) 0.050(3) -0.004(2) 0.004(2) 0.008(2)
C7 0.033(2) 0.044(3) 0.050(3) 0.006(2) -0.001(2) 0.002(2)
C8 0.040(2) 0.048(3) 0.059(3) -0.001(2) -0.001(2) -0.002(3)
C9 0.050(3) 0.065(3) 0.051(4) -0.001(3) -0.002(3) -0.006(3)
C10 0.066(3) 0.072(4) 0.050(3) -0.001(3) 0.004(2) 0.012(3)
C11 0.066(3) 0.051(3) 0.063(3) 0.000(2) -0.005(3) 0.013(3)
C12 0.054(3) 0.044(3) 0.053(3) 0.000(2) -0.009(2) -0.008(2)
C13 0.076(3) 0.107(4) 0.069(4) -0.007(3) 0.011(3) -0.026(3)
C14 0.145(5) 0.058(3) 0.107(5) -0.010(4) 0.005(4) 0.026(4)
S2 0.0512(6) 0.0443(7) 0.0471(7) -0.0100(6) 0.0015(6) -0.0028(7)
O5 0.070(2) 0.0401(17) 0.075(2) -0.0035(16) 0.0198(18) -0.0141(18)
O6 0.073(2) 0.078(2) 0.0489(19) -0.0261(18) -0.0172(16) 0.0081(18)
O7 0.074(3) 0.095(3) 0.173(5) -0.004(3) -0.053(3) -0.046(3)
O8 0.099(3) 0.058(2) 0.094(3) -0.029(2) 0.007(2) -0.014(2)
N3 0.039(2) 0.041(2) 0.054(3) 0.0005(17) 0.0038(18) 0.003(2)
N4 0.057(3) 0.070(3) 0.073(3) -0.013(3) 0.005(2) -0.036(3)
C15 0.038(2) 0.036(2) 0.042(2) 0.002(2) -0.0009(19) -0.0019(19)
C16 0.056(3) 0.047(3) 0.056(3) 0.006(2) -0.008(2) 0.009(2)
C17 0.042(3) 0.063(3) 0.066(3) -0.003(3) -0.018(2) -0.011(3)
C18 0.036(2) 0.043(3) 0.053(3) -0.004(2) 0.005(2) -0.019(2)
C19 0.051(3) 0.036(3) 0.059(4) 0.005(2) 0.004(2) -0.004(2)
C20 0.039(2) 0.044(2) 0.061(3) 0.005(2) -0.009(2) -0.002(2)
C21 0.032(2) 0.040(3) 0.045(3) -0.002(2) 0.0048(19) -0.003(3)
C22 0.046(2) 0.037(3) 0.057(3) -0.006(2) 0.003(2) -0.008(2)
C23 0.052(3) 0.031(2) 0.062(3) -0.005(2) -0.001(2) 0.003(2)
C24 0.049(3) 0.064(3) 0.048(3) -0.005(2) -0.002(2) 0.011(3)
C25 0.044(3) 0.049(3) 0.051(4) 0.001(2) -0.003(3) -0.009(2)
C26 0.042(2) 0.039(3) 0.070(4) -0.004(2) 0.004(2) -0.008(3)
C27 0.108(4) 0.051(3) 0.084(4) 0.006(3) -0.017(3) 0.007(3)
C28 0.086(4) 0.101(4) 0.059(4) 0.017(3) -0.001(3) -0.029(3)

loop_
_atom_type_symbol
_atom_type_description
_atom_type_scat_dispersion_real
_atom_type_scat_dispersion_imag
_atom_type_scat_source
C C 0.0033 0.0016 'International Tables Vol C Tables 4.2.6.8 and 6.1.1.4'
H H 0.0000 0.0000 'International Tables Vol C Tables 4.2.6.8 and 6.1.1.4'
N N 0.0061 0.0033 'International Tables Vol C Tables 4.2.6.8 and 6.1.1.4'
O O 0.0106 0.0060 'International Tables Vol C Tables 4.2.6.8 and 6.1.1.4'
S S 0.1246 0.1234 'International Tables Vol C Tables 4.2.6.8 and 6.1.1.4'

loop_
_geom_angle_atom_site_label_1
_geom_angle_atom_site_label_2
_geom_angle_atom_site_label_3
_geom_angle
O2 S1 O1 120.9(2)
O2 S1 N1 105.49(19)
O1 S1 N1 107.79(19)
O2 S1 C1 107.69(18)
O1 S1 C1 106.67(18)
N1 S1 C1 107.78(19)
C7 N1 S1 121.8(3)
C7 N1 H1N 115(3)
S1 N1 H1N 110(3)
O3 N2 O4 122.6(5)
O3 N2 C4 118.8(5)
O4 N2 C4 118.6(5)
C6 C1 C2 120.9(4)
C6 C1 S1 119.9(3)
C2 C1 S1 119.2(3)
C3 C2 C1 119.3(4)
C3 C2 H2 120.3
C1 C2 H2 120.3
C4 C3 C2 118.5(4)
C4 C3 H3 120.8
C2 C3 H3 120.8
C5 C4 C3 122.9(4)
C5 C4 N2 118.6(4)
C3 C4 N2 118.4(5)
C4 C5 C6 118.9(4)
C4 C5 H5 120.5
C6 C5 H5 120.5
C1 C6 C5 119.4(4)
C1 C6 H6 120.3
C5 C6 H6 120.3
C12 C7 C8 120.6(5)
C12 C7 N1 119.6(5)
C8 C7 N1 119.7(4)
C7 C8 C9 121.4(5)
C7 C8 H8 119.3
C9 C8 H8 119.3
C8 C9 C10 117.1(5)
C8 C9 C13 123.1(5)
C10 C9 C13 119.8(5)
C11 C10 C9 121.9(5)
C11 C10 H10 119.0
C9 C10 H10 119.0
C12 C11 C10 119.1(4)
C12 C11 C14 120.4(5)
C10 C11 C14 120.5(5)
C7 C12 C11 119.9(5)
C7 C12 H12 120.1
C11 C12 H12 120.1
C9 C13 H13A 109.5
C9 C13 H13B 109.5
H13A C13 H13B 109.5
C9 C13 H13C 109.5
H13A C13 H13C 109.5
H13B C13 H13C 109.5
C11 C14 H14A 109.5
C11 C14 H14B 109.5
H14A C14 H14B 109.5
C11 C14 H14C 109.5
H14A C14 H14C 109.5
H14B C14 H14C 109.5
O5 S2 O6 121.0(2)
O5 S2 N3 107.50(19)
O6 S2 N3 105.3(2)
O5 S2 C15 107.14(17)
O6 S2 C15 107.14(17)
N3 S2 C15 108.30(19)
C21 N3 S2 122.8(3)
C21 N3 H3N 121(3)
S2 N3 H3N 104(3)
O7 N4 O8 123.2(5)
O7 N4 C18 118.2(5)
O8 N4 C18 118.6(5)
C20 C15 C16 120.8(4)
C20 C15 S2 119.6(3)
C16 C15 S2 119.5(3)
C15 C16 C17 119.9(4)
C15 C16 H16 120.0
C17 C16 H16 120.0
C18 C17 C16 117.9(4)
C18 C17 H17 121.0
C16 C17 H17 121.0
C19 C18 C17 122.9(4)
C19 C18 N4 118.9(4)
C17 C18 N4 118.2(4)
C18 C19 C20 118.2(4)
C18 C19 H19 120.9
C20 C19 H19 120.9
C15 C20 C19 120.2(4)
C15 C20 H20 119.9
C19 C20 H20 119.9
C22 C21 C26 120.0(5)
C22 C21 N3 120.2(4)
C26 C21 N3 119.8(4)
C21 C22 C23 120.5(4)
C21 C22 H22 119.8
C23 C22 H22 119.8
C24 C23 C22 117.6(4)
C24 C23 C27 121.3(5)
C22 C23 C27 121.1(4)
C25 C24 C23 123.4(5)
C25 C24 H24 118.3
C23 C24 H24 118.3
C24 C25 C26 117.8(5)
C24 C25 C28 121.8(5)
C26 C25 C28 120.4(4)
C25 C26 C21 120.8(4)
C25 C26 H26 119.6
C21 C26 H26 119.6
C23 C27 H27A 109.5
C23 C27 H27B 109.5
H27A C27 H27B 109.5
C23 C27 H27C 109.5
H27A C27 H27C 109.5
H27B C27 H27C 109.5
C25 C28 H28A 109.5
C25 C28 H28B 109.5
H28A C28 H28B 109.5
C25 C28 H28C 109.5
H28A C28 H28C 109.5
H28B C28 H28C 109.5

loop_
_geom_bond_atom_site_label_1
_geom_bond_atom_site_label_2
_geom_bond_distance
S1 O2 1.423(3)
S1 O1 1.433(3)
S1 N1 1.634(4)
S1 C1 1.769(4)
O3 N2 1.211(5)
O4 N2 1.216(5)
N1 C7 1.442(6)
N1 H1N 0.849(18)
N2 C4 1.473(6)
C1 C6 1.371(5)
C1 C2 1.388(5)
C2 C3 1.378(6)
C2 H2 0.9300
C3 C4 1.369(7)
C3 H3 0.9300
C4 C5 1.354(5)
C5 C6 1.382(5)
C5 H5 0.9300
C6 H6 0.9300
C7 C12 1.366(5)
C7 C8 1.376(6)
C8 C9 1.376(7)
C8 H8 0.9300
C9 C10 1.395(6)
C9 C13 1.502(7)
C10 C11 1.383(6)
C10 H10 0.9300
C11 C12 1.376(6)
C11 C14 1.532(6)
C12 H12 0.9300
C13 H13A 0.9600
C13 H13B 0.9600
C13 H13C 0.9600
C14 H14A 0.9600
C14 H14B 0.9600
C14 H14C 0.9600
S2 O5 1.419(3)
S2 O6 1.428(3)
S2 N3 1.623(4)
S2 C15 1.772(4)
O7 N4 1.203(5)
O8 N4 1.208(5)
N3 C21 1.433(6)
N3 H3N 0.843(18)
N4 C18 1.486(6)
C15 C20 1.363(5)
C15 C16 1.379(5)
C16 C17 1.380(6)
C16 H16 0.9300
C17 C18 1.378(6)
C17 H17 0.9300
C18 C19 1.364(6)
C19 C20 1.383(5)
C19 H19 0.9300
C20 H20 0.9300
C21 C22 1.380(5)
C21 C26 1.387(6)
C22 C23 1.391(5)
C22 H22 0.9300
C23 C24 1.382(6)
C23 C27 1.509(5)
C24 C25 1.373(5)
C24 H24 0.9300
C25 C26 1.382(7)
C25 C28 1.504(7)
C26 H26 0.9300
C27 H27A 0.9600
C27 H27B 0.9600
C27 H27C 0.9600
C28 H28A 0.9600
C28 H28B 0.9600
C28 H28C 0.9600

loop_
_geom_hbond_atom_site_label_D
_geom_hbond_atom_site_label_H
_geom_hbond_atom_site_label_A
_geom_hbond_site_symmetry_A
_geom_hbond_distance_DH
_geom_hbond_distance_HA
_geom_hbond_distance_DA
_geom_hbond_angle_DHA
N1 H1N O3 4_455 0.849(18) 2.35(2) 3.129(5) 152(3)
N3 H3N O8 4_475 0.843(18) 2.40(2) 3.168(5) 152(3)

loop_
_geom_torsion_atom_site_label_1
_geom_torsion_atom_site_label_2
_geom_torsion_atom_site_label_3
_geom_torsion_atom_site_label_4
_geom_torsion
O2 S1 N1 C7 178.5(3)
O1 S1 N1 C7 48.1(4)
C1 S1 N1 C7 -66.7(4)
O2 S1 C1 C6 -152.5(3)
O1 S1 C1 C6 -21.4(4)
N1 S1 C1 C6 94.1(3)
O2 S1 C1 C2 27.4(4)
O1 S1 C1 C2 158.5(3)
N1 S1 C1 C2 -85.9(3)
C6 C1 C2 C3 -0.9(6)
S1 C1 C2 C3 179.2(3)
C1 C2 C3 C4 -0.7(7)
C2 C3 C4 C5 2.2(7)
C2 C3 C4 N2 180.0(4)
O3 N2 C4 C5 176.4(5)
O4 N2 C4 C5 -4.7(7)
O3 N2 C4 C3 -1.5(7)
O4 N2 C4 C3 177.4(5)
C3 C4 C5 C6 -2.0(7)
N2 C4 C5 C6 -179.8(4)
C2 C1 C6 C5 1.1(6)
S1 C1 C6 C5 -179.0(3)
C4 C5 C6 C1 0.3(6)
S1 N1 C7 C12 -71.1(5)
S1 N1 C7 C8 112.5(4)
C12 C7 C8 C9 0.2(6)
N1 C7 C8 C9 176.6(4)
C7 C8 C9 C10 1.2(6)
C7 C8 C9 C13 -178.9(4)
C8 C9 C10 C11 -0.4(7)
C13 C9 C10 C11 179.6(4)
C9 C10 C11 C12 -1.6(7)
C9 C10 C11 C14 -179.0(5)
C8 C7 C12 C11 -2.3(6)
N1 C7 C12 C11 -178.7(3)
C10 C11 C12 C7 3.0(6)
C14 C11 C12 C7 -179.7(4)
O5 S2 N3 C21 44.9(4)
O6 S2 N3 C21 175.1(3)
C15 S2 N3 C21 -70.6(4)
O5 S2 C15 C20 154.9(3)
O6 S2 C15 C20 23.6(4)
N3 S2 C15 C20 -89.4(3)
O5 S2 C15 C16 -22.5(4)
O6 S2 C15 C16 -153.7(3)
N3 S2 C15 C16 93.2(3)
C20 C15 C16 C17 -0.3(6)
S2 C15 C16 C17 177.1(3)
C15 C16 C17 C18 0.7(7)
C16 C17 C18 C19 -1.1(7)
C16 C17 C18 N4 -179.1(4)
O7 N4 C18 C19 177.1(5)
O8 N4 C18 C19 -1.9(6)
O7 N4 C18 C17 -4.9(7)
O8 N4 C18 C17 176.2(5)
C17 C18 C19 C20 1.1(7)
N4 C18 C19 C20 179.1(4)
C16 C15 C20 C19 0.3(6)
S2 C15 C20 C19 -177.1(3)
C18 C19 C20 C15 -0.7(6)
S2 N3 C21 C22 -72.3(5)
S2 N3 C21 C26 109.8(4)
C26 C21 C22 C23 1.0(6)
N3 C21 C22 C23 -176.9(3)
C21 C22 C23 C24 0.9(5)
C21 C22 C23 C27 -179.5(4)
C22 C23 C24 C25 -2.0(6)
C27 C23 C24 C25 178.4(4)
C23 C24 C25 C26 1.1(7)
C23 C24 C25 C28 -179.7(4)
C24 C25 C26 C21 0.9(6)
C28 C25 C26 C21 -178.3(4)
C22 C21 C26 C25 -1.9(6)
N3 C21 C26 C25 176.0(4)

loop_
_cod_related_entry_id
_cod_related_entry_database
_cod_related_entry_code
1 ChemSpider 681295
